data_7240004
loop_
_publ_author_name
'Mondal, Pradip Kumar'
'Bhandary, Subhrajyoti'
'Javoor, Manjunath G.'
'Cleetus, Annie'
'Mangalampalli, S. R. N. Kiran'
'Ramamurty, Upadrasta'
'Chopra, Deepak'

_publ_section_title
;
 Probing the distinct nanomechanical behaviour of a new co-crystal and a
 known solvate of 5-fluoroisatin and identification of a new polymorph
;
_journal_issue 15
_journal_name_full CrystEngComm
_journal_page_first 2566
_journal_page_last 2572
_journal_paper_doi 10.1039/C9CE01659G
_journal_volume 22
_journal_year 2020
_chemical_formula_sum 'C8 H4 F N O2'
_chemical_formula_weight 165.12
_space_group_crystal_system monoclinic
_space_group_IT_number 14
_space_group_name_Hall '-P 2yn'
_space_group_name_H-M_alt 'P 1 21/n 1'
_atom_sites_solution_hydrogens geom
_audit_creation_method SHELXL-2016/6
_audit_update_record
;
2019-01-10 deposited with the CCDC.	2020-03-02 downloaded from the CCDC.
;
_cell_angle_alpha 90
_cell_angle_beta 99.096(5)
_cell_angle_gamma 90
_cell_formula_units_Z 4
_cell_length_a 4.8425(7)
_cell_length_b 24.450(4)
_cell_length_c 5.7818(9)
_cell_measurement_reflns_used 764
_cell_measurement_temperature 100(2)
_cell_measurement_theta_max 29.75
_cell_measurement_theta_min 3.93
_cell_volume 675.95(18)
_computing_structure_refinement 'SHELXL-2016/6 (Sheldrick, 2016)'
_computing_structure_solution 'SHELXT 2014/5 (Sheldrick, 2014)'
_diffrn_ambient_temperature 100(2)
_diffrn_measured_fraction_theta_full 0.999
_diffrn_measured_fraction_theta_max 0.998
_diffrn_measurement_device_type 'Bruker APEX-II CCD'
_diffrn_measurement_method '\f and \w scans'
_diffrn_radiation_type MoK\a
_diffrn_radiation_wavelength 0.71073
_diffrn_reflns_av_R_equivalents 0.0908
_diffrn_reflns_av_unetI/netI 0.0688
_diffrn_reflns_Laue_measured_fraction_full 0.999
_diffrn_reflns_Laue_measured_fraction_max 0.998
_diffrn_reflns_limit_h_max 5
_diffrn_reflns_limit_h_min -5
_diffrn_reflns_limit_k_max 30
_diffrn_reflns_limit_k_min -29
_diffrn_reflns_limit_l_max 7
_diffrn_reflns_limit_l_min -7
_diffrn_reflns_number 6770
_diffrn_reflns_point_group_measured_fraction_full 0.999
_diffrn_reflns_point_group_measured_fraction_max 0.998
_diffrn_reflns_theta_full 25.242
_diffrn_reflns_theta_max 26.000
_diffrn_reflns_theta_min 3.333
_exptl_absorpt_coefficient_mu 0.136
_exptl_absorpt_correction_T_max 0.7460
_exptl_absorpt_correction_T_min 0.6303
_exptl_absorpt_correction_type multi-scan
_exptl_absorpt_process_details 'SADABS 2014/5'
_exptl_crystal_colour red
_exptl_crystal_density_diffrn 1.623
_exptl_crystal_description plate
_exptl_crystal_F_000 336
_exptl_crystal_size_max 0.300
_exptl_crystal_size_mid 0.300
_exptl_crystal_size_min 0.080
_refine_diff_density_max 0.285
_refine_diff_density_min -0.342
_refine_diff_density_rms 0.067
_refine_ls_extinction_method none
_refine_ls_goodness_of_fit_ref 1.125
_refine_ls_hydrogen_treatment constr
_refine_ls_matrix_type full
_refine_ls_number_parameters 119
_refine_ls_number_reflns 1314
_refine_ls_number_restraints 0
_refine_ls_restrained_S_all 1.125
_refine_ls_R_factor_all 0.1125
_refine_ls_R_factor_gt 0.0675
_refine_ls_shift/su_max 0.000
_refine_ls_shift/su_mean 0.000
_refine_ls_structure_factor_coef Fsqd
_refine_ls_weighting_details 'w=1/[\s^2^(Fo^2^)+(0.0343P)^2^+0.9978P] where P=(Fo^2^+2Fc^2^)/3'
_refine_ls_weighting_scheme calc
_refine_ls_wR_factor_gt 0.1210
_refine_ls_wR_factor_ref 0.1328
_reflns_Friedel_coverage 0.000
_reflns_number_gt 906
_reflns_number_total 1314
_reflns_threshold_expression 'I > 2\s(I)'
_cod_data_source_file c9ce01659g2.cif
_cod_data_source_block shelx
_cod_depositor_comments
;Adding full bibliography for 7240004--7240007.cif.

 Adding full bibliography for 7240004--7240007.cif.
;
_cod_original_sg_symbol_H-M 'P 21/n'
_cod_database_code 7240004
_shelx_shelxl_version_number 2016/6
_shelx_space_group_comment
;
The symmetry employed for this shelxl refinement is uniquely defined
by the following loop, which should always be used as a source of
symmetry information in preference to the above space-group names.
They are only intended as comments.
;
_shelx_estimated_absorpt_t_min 0.960
_shelx_estimated_absorpt_t_max 0.989

loop_
_space_group_symop_operation_xyz
'x, y, z'
'-x+1/2, y+1/2, -z+1/2'
'-x, -y, -z'
'x-1/2, -y-1/2, z-1/2'

loop_
_atom_site_label
_atom_site_type_symbol
_atom_site_fract_x
_atom_site_fract_y
_atom_site_fract_z
_atom_site_U_iso_or_equiv
_atom_site_adp_type
_atom_site_occupancy
_atom_site_site_symmetry_order
_atom_site_calc_flag
_atom_site_refinement_flags_posn
_atom_site_refinement_flags_adp
_atom_site_refinement_flags_occupancy
_atom_site_disorder_assembly
_atom_site_disorder_group
O2A O 0.0185(6) 0.65917(11) 0.9561(4) 0.0222(7) Uani 0.873(3) 1 d . . P A 1
C2A C 0.1477(9) 0.66291(18) 0.7937(7) 0.0190(10) Uani 0.873(3) 1 d . . P A 1
C1A C 0.1133(7) 0.71005(13) 0.6084(5) 0.0099(7) Uani 0.873(3) 1 d . . P A 1
O2B O 0.088(4) 0.6212(8) 1.051(3) 0.0222(7) Uani 0.127(3) 1 d . . P A 2
C2B C 0.143(8) 0.6428(13) 0.864(6) 0.0190(10) Uani 0.127(3) 1 d . . P A 2
C1B C 0.020(5) 0.6929(10) 0.791(4) 0.0099(7) Uani 0.127(3) 1 d . . P A 2
F1 F 0.7841(4) 0.50345(8) 0.7677(3) 0.0317(6) Uani 1 1 d . . . . .
N1 N 0.2931(6) 0.69757(10) 0.4654(4) 0.0199(7) Uani 1 1 d . . . . .
H1 H 0.320588 0.718249 0.346541 0.024 Uiso 1 1 calc R U . A 1
O1 O -0.0448(5) 0.74880(10) 0.5936(4) 0.0287(6) Uani 1 1 d . . . . .
C3 C 0.3587(7) 0.62467(13) 0.7225(5) 0.0179(7) Uani 1 1 d . . . . .
C4 C 0.4346(7) 0.64827(13) 0.5222(5) 0.0178(7) Uani 1 1 d . . . . .
C5 C 0.6285(7) 0.62348(14) 0.4036(5) 0.0194(8) Uani 1 1 d . . . . .
H5 H 0.681531 0.639906 0.268322 0.023 Uiso 1 1 calc R U . . .
C6 C 0.7424(7) 0.57412(13) 0.4881(5) 0.0206(8) Uani 1 1 d . . . . .
H6 H 0.873812 0.555783 0.409692 0.025 Uiso 1 1 calc R U . . .
C7 C 0.6644(7) 0.55174(13) 0.6863(5) 0.0210(8) Uani 1 1 d . . . . .
C8 C 0.4720(7) 0.57555(13) 0.8075(5) 0.0199(8) Uani 1 1 d . . . . .
H8 H 0.420217 0.558913 0.942874 0.024 Uiso 1 1 calc R U . . .

loop_
_atom_site_aniso_label
_atom_site_aniso_U_11
_atom_site_aniso_U_22
_atom_site_aniso_U_33
_atom_site_aniso_U_23
_atom_site_aniso_U_13
_atom_site_aniso_U_12
O2A 0.0237(15) 0.0304(17) 0.0152(13) -0.0051(12) 0.0116(12) -0.0060(13)
C2A 0.023(2) 0.022(3) 0.013(2) -0.0036(16) 0.0045(19) -0.013(2)
C1A 0.0088(17) 0.0138(18) 0.0072(15) -0.0050(13) 0.0017(13) -0.0020(15)
O2B 0.0237(15) 0.0304(17) 0.0152(13) -0.0051(12) 0.0116(12) -0.0060(13)
C2B 0.023(2) 0.022(3) 0.013(2) -0.0036(16) 0.0045(19) -0.013(2)
C1B 0.0088(17) 0.0138(18) 0.0072(15) -0.0050(13) 0.0017(13) -0.0020(15)
F1 0.0364(13) 0.0231(11) 0.0341(11) 0.0041(9) 0.0013(9) 0.0081(10)
N1 0.0253(16) 0.0171(15) 0.0188(14) 0.0034(11) 0.0082(12) -0.0009(12)
O1 0.0271(14) 0.0338(15) 0.0262(13) -0.0076(11) 0.0072(11) 0.0021(12)
C3 0.0179(18) 0.0243(19) 0.0120(15) -0.0067(14) 0.0036(14) -0.0027(14)
C4 0.0181(18) 0.0176(17) 0.0166(15) -0.0012(13) -0.0004(14) -0.0024(14)
C5 0.0194(19) 0.028(2) 0.0120(15) -0.0032(14) 0.0052(14) -0.0041(15)
C6 0.0165(18) 0.0275(19) 0.0185(16) -0.0091(14) 0.0049(14) -0.0006(15)
C7 0.0235(18) 0.0164(17) 0.0220(17) -0.0016(14) 0.0005(14) 0.0005(15)
C8 0.0221(19) 0.0249(19) 0.0129(15) 0.0003(13) 0.0037(14) -0.0070(15)

loop_
_atom_type_symbol
_atom_type_description
_atom_type_scat_dispersion_real
_atom_type_scat_dispersion_imag
_atom_type_scat_source
C C 0.0033 0.0016 'International Tables Vol C Tables 4.2.6.8 and 6.1.1.4'
H H 0.0000 0.0000 'International Tables Vol C Tables 4.2.6.8 and 6.1.1.4'
O O 0.0106 0.0060 'International Tables Vol C Tables 4.2.6.8 and 6.1.1.4'
N N 0.0061 0.0033 'International Tables Vol C Tables 4.2.6.8 and 6.1.1.4'
F F 0.0171 0.0103 'International Tables Vol C Tables 4.2.6.8 and 6.1.1.4'

loop_
_geom_angle_atom_site_label_1
_geom_angle_atom_site_label_2
_geom_angle_atom_site_label_3
_geom_angle
_geom_angle_site_symmetry_1
_geom_angle_site_symmetry_3
_geom_angle_publ_flag
O2A C2A C3 128.9(4) . . ?
O2A C2A C1A 125.1(4) . . ?
C3 C2A C1A 106.0(3) . . ?
O1 C1A N1 127.2(3) . . ?
O1 C1A C2A 128.4(3) . . ?
N1 C1A C2A 104.4(3) . . ?
O2B C2B C1B 119(3) . . ?
O2B C2B C3 127(3) . . ?
C1B C2B C3 113(2) . . ?
C2B C1B O1 153(2) . . ?
C1A N1 C4 113.4(3) . . ?
C1A N1 H1 123.3 . . ?
C4 N1 H1 123.3 . . ?
C8 C3 C4 121.0(3) . . ?
C8 C3 C2A 134.4(3) . . ?
C4 C3 C2A 104.6(3) . . ?
C8 C3 C2B 109.7(13) . . ?
C4 C3 C2B 129.2(13) . . ?
C5 C4 C3 121.2(3) . . ?
C5 C4 N1 127.2(3) . . ?
C3 C4 N1 111.6(3) . . ?
C6 C5 C4 118.0(3) . . ?
C6 C5 H5 121.0 . . ?
C4 C5 H5 121.0 . . ?
C7 C6 C5 119.6(3) . . ?
C7 C6 H6 120.2 . . ?
C5 C6 H6 120.2 . . ?
F1 C7 C6 118.3(3) . . ?
F1 C7 C8 118.2(3) . . ?
C6 C7 C8 123.5(3) . . ?
C3 C8 C7 116.7(3) . . ?
C3 C8 H8 121.7 . . ?
C7 C8 H8 121.7 . . ?

loop_
_geom_bond_atom_site_label_1
_geom_bond_atom_site_label_2
_geom_bond_distance
_geom_bond_site_symmetry_2
_geom_bond_publ_flag
O2A C2A 1.211(5) . ?
C2A C3 1.491(5) . ?
C2A C1A 1.565(5) . ?
C1A O1 1.212(4) . ?
C1A N1 1.328(4) . ?
O2B C2B 1.27(3) . ?
C2B C1B 1.40(4) . ?
C2B C3 1.49(4) . ?
C1B O1 1.78(2) . ?
F1 C7 1.366(4) . ?
N1 C4 1.400(4) . ?
N1 H1 0.8800 . ?
C3 C8 1.378(4) . ?
C3 C4 1.394(4) . ?
C4 C5 1.387(4) . ?
C5 C6 1.384(4) . ?
C5 H5 0.9500 . ?
C6 C7 1.375(4) . ?
C6 H6 0.9500 . ?
C7 C8 1.380(4) . ?
C8 H8 0.9500 . ?
